data_2016601
loop_
_publ_author_name
'Govor, Evgen V.'
'Lysenko, Andrey B.'
'Domasevitch, Konstantin V.'

_publ_section_title
;
 Zinc(II) and cadmium(II) chloride complexes with
 4,4'-bi-1,2,4-triazole
;
_journal_coeditor_code JZ3126
_journal_issue 5
_journal_name_full 'Acta Crystallographica Section C'
_journal_page_first m201
_journal_page_last m204
_journal_paper_doi 10.1107/S0108270108008779
_journal_volume 64
_journal_year 2008
_chemical_formula_iupac '[Cd Cl2 (C4 H4 N6)]'
_chemical_formula_moiety 'C4 H4 Cd Cl2 N6'
_chemical_formula_sum 'C4 H4 Cd Cl2 N6'
_chemical_formula_weight 319.43
_chemical_name_systematic poly[cadmium(II)-\m~2~-4,4'-bi-1,2,4-triazole-\k^2^N^1^:N^2^-di-\m~2~-chlorido]
_space_group_IT_number 15
_space_group_name_Hall '-C 2yc'
_symmetry_cell_setting monoclinic
_symmetry_space_group_name_Hall '-C 2yc'
_symmetry_space_group_name_H-M 'C 1 2/c 1'
_atom_sites_solution_hydrogens geom
_atom_sites_solution_primary direct
_atom_sites_solution_secondary difmap
_audit_creation_method SHELXL97
_cell_angle_alpha 90.00
_cell_angle_beta 107.468(11)
_cell_angle_gamma 90.00
_cell_formula_units_Z 8
_cell_length_a 21.789(2)
_cell_length_b 6.3833(4)
_cell_length_c 13.8073(13)
_cell_measurement_reflns_used 6891
_cell_measurement_temperature 213(2)
_cell_measurement_theta_max 27.98
_cell_measurement_theta_min 3.09
_cell_volume 1831.8(3)
_computing_cell_refinement 'SAINT-NT (Bruker, 1999)'
_computing_data_collection 'SMART-NT (Bruker, 1998)'
_computing_data_reduction 'SAINT-NT (Bruker, 1999)'
_computing_molecular_graphics 'DIAMOND (Brandenburg, 1999)'
_computing_publication_material 'WinGX (Version 1.70.01; Farrugia, 1999)'
_computing_structure_refinement 'SHELXL97 (Sheldrick, 2008)'
_computing_structure_solution 'SHELXS97 (Sheldrick, 2008)'
_diffrn_ambient_temperature 213(2)
_diffrn_measured_fraction_theta_full 0.985
_diffrn_measured_fraction_theta_max 0.985
_diffrn_measurement_device_type 'Siemens SMART CCD area-detector'
_diffrn_measurement_method \w
_diffrn_radiation_monochromator graphite
_diffrn_radiation_source 'fine-focus sealed tube'
_diffrn_radiation_type MoK\a
_diffrn_radiation_wavelength 0.71073
_diffrn_reflns_av_R_equivalents 0.0341
_diffrn_reflns_av_sigmaI/netI 0.0279
_diffrn_reflns_limit_h_max 28
_diffrn_reflns_limit_h_min -28
_diffrn_reflns_limit_k_max 7
_diffrn_reflns_limit_k_min -8
_diffrn_reflns_limit_l_max 18
_diffrn_reflns_limit_l_min -18
_diffrn_reflns_number 6891
_diffrn_reflns_theta_full 27.98
_diffrn_reflns_theta_max 27.98
_diffrn_reflns_theta_min 3.09
_diffrn_standards_decay_% 0
_exptl_absorpt_coefficient_mu 2.927
_exptl_absorpt_correction_T_max 0.6102
_exptl_absorpt_correction_T_min 0.5285
_exptl_absorpt_correction_type empirical
_exptl_absorpt_process_details '(SADABS; Sheldrick, 1996)'
_exptl_crystal_colour colourless
_exptl_crystal_density_diffrn 2.316
_exptl_crystal_density_method 'not measured'
_exptl_crystal_description prism
_exptl_crystal_F_000 1216
_exptl_crystal_size_max 0.21
_exptl_crystal_size_mid 0.20
_exptl_crystal_size_min 0.17
_refine_diff_density_max 2.756
_refine_diff_density_min -0.665
_refine_ls_extinction_method none
_refine_ls_goodness_of_fit_ref 0.994
_refine_ls_hydrogen_treatment constr
_refine_ls_matrix_type full
_refine_ls_number_parameters 120
_refine_ls_number_reflns 2179
_refine_ls_number_restraints 0
_refine_ls_restrained_S_all 0.994
_refine_ls_R_factor_all 0.0311
_refine_ls_R_factor_gt 0.0270
_refine_ls_shift/su_max 0.003
_refine_ls_shift/su_mean 0.000
_refine_ls_structure_factor_coef Fsqd
_refine_ls_weighting_details 'calc w = 1/[\s^2^(Fo^2^)+(0.0507P)^2^] where P=(Fo^2^+2Fc^2^)/3'
_refine_ls_weighting_scheme calc
_refine_ls_wR_factor_gt 0.0683
_refine_ls_wR_factor_ref 0.0692
_reflns_number_gt 1863
_reflns_number_total 2179
_reflns_threshold_expression I>2\s(I)
_cod_data_source_file jz3126.cif
_cod_data_source_block II
_cod_original_sg_symbol_H-M 'C 2/c'
_cod_database_code 2016601
_cod_database_fobs_code 2016601

loop_
_symmetry_equiv_pos_as_xyz
'x, y, z'
'-x, y, -z+1/2'
'x+1/2, y+1/2, z'
'-x+1/2, y+1/2, -z+1/2'
'-x, -y, -z'
'x, -y, z-1/2'
'-x+1/2, -y+1/2, -z'
'x+1/2, -y+1/2, z-1/2'

loop_
_atom_site_type_symbol
_atom_site_label
_atom_site_fract_x
_atom_site_fract_y
_atom_site_fract_z
_atom_site_U_iso_or_equiv
_atom_site_adp_type
_atom_site_calc_flag
_atom_site_refinement_flags
_atom_site_occupancy
Cd Cd1 0.500023(9) 0.16621(3) 0.893760(14) 0.01578(9) Uani d . 1
Cl Cl1 0.5000 0.5000 1.0000 0.0334(3) Uani d S 1
Cl Cl2 0.5000 -0.10287(16) 0.7500 0.01628(19) Uani d S 1
Cl Cl3 0.59084(3) 0.00467(13) 1.04472(5) 0.02184(16) Uani d . 1
N N1 0.57722(12) 0.3547(4) 0.83723(19) 0.0193(5) Uani d . 1
N N2 0.57513(12) 0.3622(4) 0.73589(18) 0.0179(5) Uani d . 1
N N3 0.64474(11) 0.5896(5) 0.81943(18) 0.0182(5) Uani d . 1
N N4 0.73062(17) 1.0614(6) 0.8613(3) 0.0503(10) Uani d . 1
N N5 0.78008(14) 0.9138(7) 0.8890(3) 0.0404(8) Uani d . 1
N N6 0.68965(12) 0.7476(5) 0.8409(2) 0.0216(5) Uani d . 1
C C1 0.61885(15) 0.4937(6) 0.8863(2) 0.0228(6) Uani d . 1
H H1 0.6293 0.5229 0.9561 0.027 Uiso calc R 1
C C2 0.61582(14) 0.5062(5) 0.7263(2) 0.0205(6) Uani d . 1
H H2 0.6237 0.5451 0.6655 0.025 Uiso calc R 1
C C3 0.67754(19) 0.9566(6) 0.8332(4) 0.0447(11) Uani d . 1
H H3 0.6363 1.0166 0.8106 0.054 Uiso calc R 1
C C4 0.75511(15) 0.7283(7) 0.8765(3) 0.0338(8) Uani d . 1
H H4 0.7781 0.6015 0.8896 0.041 Uiso calc R 1

loop_
_atom_site_aniso_label
_atom_site_aniso_U_11
_atom_site_aniso_U_22
_atom_site_aniso_U_33
_atom_site_aniso_U_12
_atom_site_aniso_U_13
_atom_site_aniso_U_23
Cd1 0.02063(13) 0.01550(14) 0.01164(12) -0.00003(8) 0.00548(8) 0.00231(7)
Cl1 0.0455(7) 0.0291(7) 0.0248(6) 0.0029(6) 0.0095(5) -0.0130(5)
Cl2 0.0222(4) 0.0120(5) 0.0150(4) 0.000 0.0062(3) 0.000
Cl3 0.0136(3) 0.0300(4) 0.0211(3) 0.0014(3) 0.0041(2) 0.0139(3)
N1 0.0240(12) 0.0207(14) 0.0135(11) -0.0043(10) 0.0059(9) 0.0001(9)
N2 0.0223(11) 0.0189(14) 0.0128(11) -0.0028(10) 0.0055(9) -0.0021(9)
N3 0.0173(11) 0.0196(14) 0.0177(11) -0.0045(10) 0.0050(9) -0.0015(10)
N4 0.0409(19) 0.037(2) 0.064(2) -0.0188(17) 0.0018(17) 0.0009(18)
N5 0.0254(14) 0.059(2) 0.0360(17) -0.0188(16) 0.0086(13) -0.0087(17)
N6 0.0152(11) 0.0237(15) 0.0250(13) -0.0054(11) 0.0046(9) -0.0017(11)
C1 0.0266(15) 0.0268(17) 0.0139(13) -0.0076(13) 0.0045(11) -0.0018(12)
C2 0.0235(14) 0.0228(16) 0.0164(14) -0.0057(13) 0.0079(11) -0.0029(11)
C3 0.0282(18) 0.026(2) 0.070(3) -0.0031(16) 0.0001(18) 0.0048(19)
C4 0.0179(15) 0.044(2) 0.0377(18) -0.0049(16) 0.0062(13) -0.0072(18)

loop_
_atom_type_symbol
_atom_type_description
_atom_type_scat_dispersion_real
_atom_type_scat_dispersion_imag
_atom_type_scat_source
C C 0.0033 0.0016 'International Tables Vol C Tables 4.2.6.8 and 6.1.1.4'
H H 0.0000 0.0000 'International Tables Vol C Tables 4.2.6.8 and 6.1.1.4'
N N 0.0061 0.0033 'International Tables Vol C Tables 4.2.6.8 and 6.1.1.4'
Cl Cl 0.1484 0.1585 'International Tables Vol C Tables 4.2.6.8 and 6.1.1.4'
Cd Cd -0.8075 1.2024 'International Tables Vol C Tables 4.2.6.8 and 6.1.1.4'

loop_
_geom_angle_atom_site_label_1
_geom_angle_atom_site_label_2
_geom_angle_atom_site_label_3
_geom_angle_site_symmetry_1
_geom_angle_site_symmetry_3
_geom_angle
_geom_angle_publ_flag
N1 Cd1 N2 . 2_656 83.24(9) y
N1 Cd1 Cl1 . . 83.69(6) y
N2 Cd1 Cl1 2_656 . 82.91(6) no
N1 Cd1 Cl3 . 5_657 174.19(7) y
N2 Cd1 Cl3 2_656 5_657 92.66(6) no
Cl1 Cd1 Cl3 . 5_657 91.74(2) no
N1 Cd1 Cl3 . . 91.18(6) y
N2 Cd1 Cl3 2_656 . 171.48(7) y
Cl1 Cd1 Cl3 . . 90.10(2) y
Cl3 Cd1 Cl3 5_657 . 92.41(2) y
N1 Cd1 Cl2 . . 85.56(6) y
N2 Cd1 Cl2 2_656 . 86.07(6) no
Cl1 Cd1 Cl2 . . 165.422(19) y
Cl3 Cd1 Cl2 5_657 . 98.30(2) no
Cl3 Cd1 Cl2 . . 99.96(2) y
Cd1 Cl2 Cd1 . 2_656 98.25(4) y
Cd1 Cl3 Cd1 5_657 . 87.59(2) y
C1 N1 N2 . . 107.9(2) no
C1 N1 Cd1 . . 128.5(2) no
N2 N1 Cd1 . . 122.38(18) no
C2 N2 N1 . . 107.9(2) no
C2 N2 Cd1 . 2_656 128.7(2) no
N1 N2 Cd1 . 2_656 123.10(18) no
C2 N3 C1 . . 107.2(3) no
C2 N3 N6 . . 126.1(2) no
C1 N3 N6 . . 126.6(2) no
C3 N4 N5 . . 106.3(3) no
C4 N5 N4 . . 108.8(3) no
C3 N6 C4 . . 105.9(3) no
C3 N6 N3 . . 126.5(3) no
C4 N6 N3 . . 127.6(3) no
N1 C1 N3 . . 108.5(3) no
N1 C1 H1 . . 125.7 no
N3 C1 H1 . . 125.7 no
N2 C2 N3 . . 108.4(3) no
N2 C2 H2 . . 125.8 no
N3 C2 H2 . . 125.8 no
N4 C3 N6 . . 110.5(4) no
N4 C3 H3 . . 124.8 no
N6 C3 H3 . . 124.8 no
N5 C4 N6 . . 108.5(4) no
N5 C4 H4 . . 125.8 no
N6 C4 H4 . . 125.8 no

loop_
_geom_bond_atom_site_label_1
_geom_bond_atom_site_label_2
_geom_bond_site_symmetry_2
_geom_bond_distance
_geom_bond_publ_flag
Cd1 N1 . 2.382(2) y
Cd1 N2 2_656 2.386(2) y
Cd1 Cl1 . 2.5869(2) y
Cd1 Cl3 5_657 2.6154(7) y
Cd1 Cl3 . 2.6168(8) y
Cd1 Cl2 . 2.6248(7) y
N1 C1 . 1.304(4) no
N1 N2 . 1.387(3) no
N2 C2 . 1.311(4) no
N3 C2 . 1.359(4) no
N3 C1 . 1.364(4) no
N3 N6 . 1.374(4) no
N4 C3 . 1.291(5) no
N4 N5 . 1.396(5) no
N5 C4 . 1.293(6) no
N6 C3 . 1.358(5) no
N6 C4 . 1.368(4) no
C1 H1 . 0.9400 no
C2 H2 . 0.9400 no
C3 H3 . 0.9400 no
C4 H4 . 0.9400 no

loop_
_geom_hbond_atom_site_label_D
_geom_hbond_atom_site_label_H
_geom_hbond_atom_site_label_A
_geom_hbond_site_symmetry_A
_geom_hbond_distance_DH
_geom_hbond_distance_HA
_geom_hbond_distance_DA
_geom_hbond_angle_DHA
_geom_hbond_publ_flag
C1 H1 N5 7_667 0.94 2.47 3.274(4) 144 yes
C2 H2 N5 4_646 0.94 2.57 3.193(4) 124 yes
C4 H4 Cl3 7_657 0.94 2.81 3.531(4) 135 yes

loop_
_geom_torsion_atom_site_label_1
_geom_torsion_atom_site_label_2
_geom_torsion_atom_site_label_3
_geom_torsion_atom_site_label_4
_geom_torsion_site_symmetry_1
_geom_torsion_site_symmetry_4
_geom_torsion
_geom_torsion_publ_flag
N1 Cd1 Cl2 Cd1 . 2_656 -42.51(6) no
N2 Cd1 Cl2 Cd1 2_656 2_656 41.01(6) no
Cl1 Cd1 Cl2 Cd1 . 2_656 0.07(3) no
Cl3 Cd1 Cl2 Cd1 5_657 2_656 133.127(18) no
Cl3 Cd1 Cl2 Cd1 . 2_656 -132.927(17) no
N1 Cd1 Cl3 Cd1 . 5_657 175.44(7) no
Cl1 Cd1 Cl3 Cd1 . 5_657 91.74(2) no
Cl3 Cd1 Cl3 Cd1 5_657 5_657 0.0 no
Cl2 Cd1 Cl3 Cd1 . 5_657 -98.86(2) no
N2 Cd1 N1 C1 2_656 . 114.3(3) no
Cl1 Cd1 N1 C1 . . 30.8(3) no
Cl3 Cd1 N1 C1 . . -59.2(3) no
Cl2 Cd1 N1 C1 . . -159.1(3) no
N2 Cd1 N1 N2 2_656 . -51.7(2) no
Cl1 Cd1 N1 N2 . . -135.3(2) no
Cl3 Cd1 N1 N2 . . 134.7(2) no
Cl2 Cd1 N1 N2 . . 34.8(2) no
C1 N1 N2 C2 . . 0.1(3) no
Cd1 N1 N2 C2 . . 168.7(2) no
C1 N1 N2 Cd1 . 2_656 -173.8(2) no
Cd1 N1 N2 Cd1 . 2_656 -5.2(3) no
C3 N4 N5 C4 . . 0.0(5) no
C2 N3 N6 C3 . . 84.3(5) no
C1 N3 N6 C3 . . -92.6(5) no
C2 N3 N6 C4 . . -97.4(4) no
C1 N3 N6 C4 . . 85.7(4) no
N2 N1 C1 N3 . . -0.9(4) no
Cd1 N1 C1 N3 . . -168.6(2) no
C2 N3 C1 N1 . . 1.4(4) no
N6 N3 C1 N1 . . 178.9(3) no
N1 N2 C2 N3 . . 0.8(3) no
Cd1 N2 C2 N3 2_656 . 174.3(2) no
C1 N3 C2 N2 . . -1.4(4) no
N6 N3 C2 N2 . . -178.8(3) no
N5 N4 C3 N6 . . 0.0(5) no
C4 N6 C3 N4 . . 0.0(5) no
N3 N6 C3 N4 . . 178.6(3) no
N4 N5 C4 N6 . . 0.0(4) no
C3 N6 C4 N5 . . 0.0(4) no
N3 N6 C4 N5 . . -178.6(3) no
